data_1504786
loop_
_publ_author_name
'Beer, Leanne'
'Reed, Robert W.'
'Robertson, Craig M.'
'Oakley, Richard T.'
'Tham, Fook S.'
'Haddon, Robert C.'

_publ_section_title
;
 Tetrathiophenalenyl radical and its disulfide-bridged dimer.
;
_journal_issue 14
_journal_name_full 'Organic letters'
_journal_page_first 3121
_journal_page_last 3123
_journal_paper_doi 10.1021/ol801159z
_journal_volume 10
_journal_year 2008
_chemical_formula_sum 'C13 H5 F6 S4 Sb'
_chemical_formula_weight 525.16
_chemical_name_systematic
;

 ?

;
_space_group_IT_number 62
_symmetry_cell_setting orthorhombic
_symmetry_space_group_name_Hall '-P 2ac 2n'
_symmetry_space_group_name_H-M 'P n m a'
_atom_sites_solution_hydrogens geom
_atom_sites_solution_primary direct
_atom_sites_solution_secondary difmap
_audit_creation_method SHELXL-97
_cell_angle_alpha 90.00
_cell_angle_beta 90.00
_cell_angle_gamma 90.00
_cell_formula_units_Z 4
_cell_length_a 10.4642(16)
_cell_length_b 6.7373(10)
_cell_length_c 21.759(3)
_cell_measurement_reflns_used 3449
_cell_measurement_temperature 100(2)
_cell_measurement_theta_max 25.82
_cell_measurement_theta_min 2.16
_cell_volume 1534.0(4)
_computing_cell_refinement 'Bruker SMART'
_computing_data_collection 'Bruker SMART'
_computing_data_reduction 'Bruker SAINT'
_computing_molecular_graphics 'Bruker SHELXTL'
_computing_publication_material 'Bruker SHELXTL'
_computing_structure_refinement 'SHELXL-97 (Sheldrick, 1997)'
_computing_structure_solution 'SHELXS-97 (Sheldrick, 1990)'
_diffrn_ambient_temperature 100(2)
_diffrn_measured_fraction_theta_full 0.999
_diffrn_measured_fraction_theta_max 0.999
_diffrn_measurement_device_type 'CCD area detector'
_diffrn_measurement_method 'phi and omega scans'
_diffrn_radiation_monochromator graphite
_diffrn_radiation_source 'Normal-focus sealed tube'
_diffrn_radiation_type MoK\a
_diffrn_radiation_wavelength 0.71073
_diffrn_reflns_av_R_equivalents 0.0816
_diffrn_reflns_av_sigmaI/netI 0.0568
_diffrn_reflns_limit_h_max 14
_diffrn_reflns_limit_h_min -14
_diffrn_reflns_limit_k_max 9
_diffrn_reflns_limit_k_min -9
_diffrn_reflns_limit_l_max 31
_diffrn_reflns_limit_l_min -30
_diffrn_reflns_number 22893
_diffrn_reflns_theta_full 30.51
_diffrn_reflns_theta_max 30.51
_diffrn_reflns_theta_min 1.87
_exptl_absorpt_coefficient_mu 2.401
_exptl_absorpt_correction_T_max 0.9143
_exptl_absorpt_correction_T_min 0.5730
_exptl_absorpt_correction_type multi-scan
_exptl_absorpt_process_details 'Bruker SADABS'
_exptl_crystal_colour black
_exptl_crystal_density_diffrn 2.274
_exptl_crystal_density_method 'not measured'
_exptl_crystal_description 'thin needle frag'
_exptl_crystal_F_000 1008
_exptl_crystal_size_max 0.26
_exptl_crystal_size_mid 0.07
_exptl_crystal_size_min 0.04
_refine_diff_density_max 1.841
_refine_diff_density_min -1.314
_refine_diff_density_rms 0.158
_refine_ls_extinction_method none
_refine_ls_goodness_of_fit_ref 1.023
_refine_ls_hydrogen_treatment constr
_refine_ls_matrix_type full
_refine_ls_number_parameters 166
_refine_ls_number_reflns 2524
_refine_ls_number_restraints 64
_refine_ls_restrained_S_all 1.023
_refine_ls_R_factor_all 0.0575
_refine_ls_R_factor_gt 0.0399
_refine_ls_shift/su_max 0.001
_refine_ls_shift/su_mean 0.000
_refine_ls_structure_factor_coef Fsqd
_refine_ls_weighting_details 'calc w=1/[\s^2^(Fo^2^)+(0.0513P)^2^+2.3939P] where P=(Fo^2^+2Fc^2^)/3'
_refine_ls_weighting_scheme calc
_refine_ls_wR_factor_gt 0.0961
_refine_ls_wR_factor_ref 0.1033
_reflns_number_gt 1966
_reflns_number_total 2524
_reflns_threshold_expression >2sigma(I)
_cod_data_source_file ol801159z-file004.cif
_cod_data_source_block rh132r_0m
_cod_depositor_comments
;
The following automatic conversions were performed:

'_symmetry_cell_setting' value 'Orthorhombic' changed to
'orthorhombic' according to
/home/saulius/struct/CIF-dictionaries/cif_core.dic dictionary named
'cif_core.dic' version 2.4.1 from 2010-06-29.

Automatic conversion script
Id: cif_fix_values 1715 2011-07-08 13:25:40Z adriana 
;
_cod_original_sg_symbol_H-M Pnma
_cod_database_code 1504786

loop_
_symmetry_equiv_pos_as_xyz
'x, y, z'
'-x+1/2, -y, z+1/2'
'-x, y+1/2, -z'
'x+1/2, -y+1/2, -z+1/2'
'-x, -y, -z'
'x-1/2, y, -z-1/2'
'x, -y-1/2, z'
'-x-1/2, y-1/2, z-1/2'

loop_
_atom_site_label
_atom_site_type_symbol
_atom_site_fract_x
_atom_site_fract_y
_atom_site_fract_z
_atom_site_U_iso_or_equiv
_atom_site_adp_type
_atom_site_occupancy
_atom_site_symmetry_multiplicity
_atom_site_calc_flag
_atom_site_refinement_flags
_atom_site_disorder_assembly
_atom_site_disorder_group
S1 S 0.82961(13) 0.7500 0.41668(6) 0.0325(3) Uani 1 2 d S . .
S2 S 0.75320(15) 0.7500 0.32878(6) 0.0361(3) Uani 1 2 d S . .
S3 S 0.51122(12) 0.7500 0.62124(5) 0.0239(2) Uani 1 2 d S . .
S4 S 0.31432(13) 0.7500 0.61042(5) 0.0272(3) Uani 1 2 d S . .
C1 C 0.6845(5) 0.7500 0.4554(2) 0.0268(10) Uani 1 2 d S . .
C2 C 0.6728(5) 0.7500 0.5191(2) 0.0231(9) Uani 1 2 d S . .
H2 H 0.7459 0.7500 0.5450 0.028 Uiso 1 2 calc SR . .
C3 C 0.5486(5) 0.7500 0.5434(2) 0.0234(9) Uani 1 2 d S . .
C3A C 0.4388(5) 0.7500 0.5047(2) 0.0208(9) Uani 1 2 d S . .
C4 C 0.3170(5) 0.7500 0.5311(2) 0.0236(9) Uani 1 2 d S . .
C5 C 0.2068(5) 0.7500 0.4931(2) 0.0284(10) Uani 1 2 d S . .
H5 H 0.1238 0.7500 0.5108 0.034 Uiso 1 2 calc SR . .
C6 C 0.2222(5) 0.7500 0.4296(2) 0.0274(10) Uani 1 2 d S . .
H6 H 0.1483 0.7500 0.4043 0.033 Uiso 1 2 calc SR . .
C6A C 0.3441(5) 0.7500 0.4015(2) 0.0265(10) Uani 1 2 d S . .
C7 C 0.3665(5) 0.7500 0.3369(2) 0.0267(10) Uani 1 2 d S . .
H7 H 0.2952 0.7500 0.3099 0.032 Uiso 1 2 calc SR . .
C8 C 0.4880(6) 0.7500 0.3121(2) 0.0287(11) Uani 1 2 d S . .
H8 H 0.4997 0.7500 0.2688 0.034 Uiso 1 2 calc SR . .
C9 C 0.5952(5) 0.7500 0.3522(2) 0.0275(10) Uani 1 2 d S . .
C9A C 0.5768(5) 0.7500 0.4160(2) 0.0236(10) Uani 1 2 d S . .
C9B C 0.4524(5) 0.7500 0.4402(2) 0.0230(9) Uani 1 2 d S . .
Sb1 Sb 0.56014(4) 0.2646(8) 0.183110(17) 0.0212(4) Uani 0.50 1 d PDU A -1
F1 F 0.6199(4) 0.3112(7) 0.26239(16) 0.0424(15) Uani 0.50 1 d PDU A -1
F2 F 0.3973(4) 0.2217(14) 0.2144(2) 0.059(2) Uani 0.50 1 d PDU A -1
F3 F 0.5015(5) 0.2165(12) 0.10291(17) 0.056(2) Uani 0.50 1 d PDU A -1
F4 F 0.7235(4) 0.3040(6) 0.15071(19) 0.0408(15) Uani 0.50 1 d PDU A -1
F5 F 0.5972(6) -0.0082(7) 0.1916(3) 0.0635(19) Uani 0.50 1 d PDU A -1
F6 F 0.5250(5) 0.5344(7) 0.1729(2) 0.0434(13) Uani 0.50 1 d PDU A -1

loop_
_atom_site_aniso_label
_atom_site_aniso_U_11
_atom_site_aniso_U_22
_atom_site_aniso_U_33
_atom_site_aniso_U_23
_atom_site_aniso_U_13
_atom_site_aniso_U_12
S1 0.0287(7) 0.0463(8) 0.0226(6) 0.000 0.0039(5) 0.000
S2 0.0342(7) 0.0538(9) 0.0202(6) 0.000 0.0053(5) 0.000
S3 0.0286(6) 0.0275(6) 0.0156(5) 0.000 0.0003(4) 0.000
S4 0.0296(6) 0.0343(7) 0.0177(5) 0.000 0.0029(5) 0.000
C1 0.030(3) 0.026(2) 0.024(2) 0.000 0.005(2) 0.000
C2 0.026(2) 0.022(2) 0.021(2) 0.000 -0.0014(18) 0.000
C3 0.032(3) 0.019(2) 0.019(2) 0.000 0.0020(19) 0.000
C3A 0.028(2) 0.017(2) 0.0169(19) 0.000 0.0007(18) 0.000
C4 0.027(2) 0.024(2) 0.020(2) 0.000 0.0003(18) 0.000
C5 0.026(2) 0.029(3) 0.030(3) 0.000 0.000(2) 0.000
C6 0.034(3) 0.024(2) 0.024(2) 0.000 -0.003(2) 0.000
C6A 0.034(3) 0.027(2) 0.019(2) 0.000 -0.0004(19) 0.000
C7 0.038(3) 0.023(2) 0.019(2) 0.000 -0.002(2) 0.000
C8 0.043(3) 0.027(3) 0.016(2) 0.000 0.001(2) 0.000
C9 0.038(3) 0.023(2) 0.022(2) 0.000 0.005(2) 0.000
C9A 0.035(3) 0.019(2) 0.017(2) 0.000 0.0021(18) 0.000
C9B 0.032(3) 0.018(2) 0.019(2) 0.000 0.0001(19) 0.000
Sb1 0.02773(19) 0.0177(13) 0.01805(16) -0.0009(3) -0.00022(12) 0.0005(3)
F1 0.037(2) 0.073(5) 0.0174(16) -0.0025(18) -0.0027(16) 0.002(2)
F2 0.0274(19) 0.095(7) 0.056(3) 0.020(5) 0.0010(19) -0.015(4)
F3 0.072(3) 0.069(7) 0.0260(19) -0.005(3) -0.0158(19) -0.026(4)
F4 0.035(2) 0.057(4) 0.030(2) 0.0002(19) 0.0094(17) 0.0043(19)
F5 0.102(6) 0.026(3) 0.062(4) 0.011(3) 0.030(4) 0.013(3)
F6 0.063(4) 0.027(2) 0.039(3) 0.004(2) 0.005(3) 0.012(3)

loop_
_atom_type_symbol
_atom_type_description
_atom_type_scat_dispersion_real
_atom_type_scat_dispersion_imag
_atom_type_scat_source
C C 0.0033 0.0016 'International Tables Vol C Tables 4.2.6.8 and 6.1.1.4'
H H 0.0000 0.0000 'International Tables Vol C Tables 4.2.6.8 and 6.1.1.4'
F F 0.0171 0.0103 'International Tables Vol C Tables 4.2.6.8 and 6.1.1.4'
S S 0.1246 0.1234 'International Tables Vol C Tables 4.2.6.8 and 6.1.1.4'
Sb Sb -0.5866 1.5461 'International Tables Vol C Tables 4.2.6.8 and 6.1.1.4'

loop_
_geom_angle_atom_site_label_1
_geom_angle_atom_site_label_2
_geom_angle_atom_site_label_3
_geom_angle
C1 S1 S2 96.36(19)
C9 S2 S1 95.58(18)
C3 S3 S4 96.47(18)
C4 S4 S3 95.60(18)
C2 C1 C9A 122.2(5)
C2 C1 S1 124.1(4)
C9A C1 S1 113.7(4)
C1 C2 C3 117.2(5)
C2 C3 C3A 121.6(4)
C2 C3 S3 125.1(4)
C3A C3 S3 113.2(4)
C4 C3A C9B 120.0(4)
C4 C3A C3 119.5(4)
C9B C3A C3 120.5(4)
C3A C4 C5 120.1(4)
C3A C4 S4 115.2(4)
C5 C4 S4 124.7(4)
C6 C5 C4 119.0(5)
C5 C6 C6A 122.3(5)
C9B C6A C6 117.8(4)
C9B C6A C7 117.1(5)
C6 C6A C7 125.1(5)
C8 C7 C6A 122.5(5)
C7 C8 C9 119.1(4)
C9A C9 C8 120.0(5)
C9A C9 S2 115.0(4)
C8 C9 S2 125.0(4)
C9 C9A C9B 119.9(5)
C9 C9A C1 119.4(5)
C9B C9A C1 120.7(4)
C9A C9B C6A 121.4(4)
C9A C9B C3A 117.7(4)
C6A C9B C3A 120.8(4)
F2 Sb1 F1 89.7(2)
F2 Sb1 F6 90.8(3)
F1 Sb1 F6 90.7(3)
F2 Sb1 F4 179.0(3)
F1 Sb1 F4 91.1(2)
F6 Sb1 F4 89.8(2)
F2 Sb1 F3 90.8(2)
F1 Sb1 F3 179.4(3)
F6 Sb1 F3 89.6(2)
F4 Sb1 F3 88.5(2)
F2 Sb1 F5 90.1(3)
F1 Sb1 F5 90.3(2)
F6 Sb1 F5 178.71(19)
F4 Sb1 F5 89.3(2)
F3 Sb1 F5 89.4(3)

loop_
_geom_bond_atom_site_label_1
_geom_bond_atom_site_label_2
_geom_bond_distance
S1 C1 1.737(5)
S1 S2 2.0731(19)
S2 C9 1.730(6)
S3 C3 1.739(5)
S3 S4 2.0738(18)
S4 C4 1.726(5)
C1 C2 1.390(7)
C1 C9A 1.416(7)
C2 C3 1.404(7)
C3 C3A 1.424(7)
C3A C4 1.398(7)
C3A C9B 1.412(6)
C4 C5 1.419(7)
C5 C6 1.391(7)
C6 C6A 1.415(7)
C6A C9B 1.411(7)
C6A C7 1.425(7)
C7 C8 1.381(8)
C8 C9 1.421(8)
C9 C9A 1.403(7)
C9A C9B 1.404(7)
Sb1 F2 1.858(4)
Sb1 F1 1.862(3)
Sb1 F6 1.868(6)
Sb1 F4 1.868(4)
Sb1 F3 1.878(4)
Sb1 F5 1.887(6)

loop_
_geom_torsion_atom_site_label_1
_geom_torsion_atom_site_label_2
_geom_torsion_atom_site_label_3
_geom_torsion_atom_site_label_4
_geom_torsion
C1 S1 S2 C9 0.0
C3 S3 S4 C4 0.0
S2 S1 C1 C2 180.000(1)
S2 S1 C1 C9A 0.0
C9A C1 C2 C3 0.000(2)
S1 C1 C2 C3 180.000(1)
C1 C2 C3 C3A 0.000(2)
C1 C2 C3 S3 180.0
S4 S3 C3 C2 180.000(1)
S4 S3 C3 C3A 0.000(1)
C2 C3 C3A C4 180.000(1)
S3 C3 C3A C4 0.000(2)
C2 C3 C3A C9B 0.000(2)
S3 C3 C3A C9B 180.000(1)
C9B C3A C4 C5 0.000(2)
C3 C3A C4 C5 180.000(1)
C9B C3A C4 S4 180.0
C3 C3A C4 S4 0.000(1)
S3 S4 C4 C3A 0.0
S3 S4 C4 C5 180.000(1)
C3A C4 C5 C6 0.000(2)
S4 C4 C5 C6 180.000(1)
C4 C5 C6 C6A 0.000(2)
C5 C6 C6A C9B 0.000(2)
C5 C6 C6A C7 180.000(1)
C9B C6A C7 C8 0.000(1)
C6 C6A C7 C8 180.000(1)
C6A C7 C8 C9 0.000(1)
C7 C8 C9 C9A 0.000(1)
C7 C8 C9 S2 180.0
S1 S2 C9 C9A 0.0
S1 S2 C9 C8 180.0
C8 C9 C9A C9B 0.000(1)
S2 C9 C9A C9B 180.000(1)
C8 C9 C9A C1 180.000(1)
S2 C9 C9A C1 0.000(1)
C2 C1 C9A C9 180.000(1)
S1 C1 C9A C9 0.000(1)
C2 C1 C9A C9B 0.000(2)
S1 C1 C9A C9B 180.000(1)
C9 C9A C9B C6A 0.000(2)
C1 C9A C9B C6A 180.000(1)
C9 C9A C9B C3A 180.000(1)
C1 C9A C9B C3A 0.000(2)
C6 C6A C9B C9A 180.000(1)
C7 C6A C9B C9A 0.000(2)
C6 C6A C9B C3A 0.000(2)
C7 C6A C9B C3A 180.000(1)
C4 C3A C9B C9A 180.000(1)
C3 C3A C9B C9A 0.000(2)
C4 C3A C9B C6A 0.000(2)
C3 C3A C9B C6A 180.000(1)
